data_2103037
loop_
_publ_author_name
'Ogorodnyk, Ivan V.'
'Baumer, Vyacheslav N.'
'Zatovsky, Igor V.'
'Slobodyanik, Nikolay S.'
'Shishkin, Oleg V.'
'Domasevitch, Konstantin V.'

_publ_section_title
;
 Equilibrium langbeinite-related phosphates
 Cs~1+<i>x~</i>Ln~<i>x~</i>Zr~2{-~<i>x</i>}(PO~4~)~3~ (Ln = Sm--Lu) in
 the melted systems Cs~2~O--P~2~O~5~--LnF~3~--ZrF~4~
;
_journal_coeditor_code SX5073
_journal_issue 6
_journal_name_full 'Acta Crystallographica Section B'
_journal_page_first 819
_journal_page_last 827
_journal_paper_doi 10.1107/S0108768107049385
_journal_volume 63
_journal_year 2007
_chemical_formula_moiety 'Gd0.793 O12 P3 Zr1.207, 1.01(Cs), 0.783(Cs)'
_chemical_formula_sum 'Cs1.793 Gd0.793 O12 P3 Zr1.207'
_chemical_formula_weight 757.86
_space_group_IT_number 198
_symmetry_cell_setting cubic
_symmetry_space_group_name_Hall 'P 2ac 2ab 3'
_symmetry_space_group_name_H-M 'P 21 3'
_atom_sites_solution_hydrogens none
_atom_sites_solution_primary direct
_atom_sites_solution_secondary difmap
_audit_creation_method 'WinGX routine CIF_UPDATE'
_cell_angle_alpha 90
_cell_angle_beta 90
_cell_angle_gamma 90
_cell_formula_units_Z 4
_cell_length_a 10.4752(5)
_cell_length_b 10.4752(5)
_cell_length_c 10.4752(5)
_cell_measurement_reflns_used 13339
_cell_measurement_temperature 293(2)
_cell_measurement_theta_max 29.98
_cell_measurement_theta_min 2.75
_cell_volume 1149.44(10)
_computing_cell_refinement 'CrysAlis CCD (Oxford Diffraction Ltd., 2005)'
_computing_data_collection 'CrysAlis CCD (Oxford Diffraction Ltd., 2005)'
_computing_data_reduction 'CrysAlis RED (Oxford Diffraction Ltd., 2005)'
_computing_molecular_graphics 'DIAMOND (Brandenburg, 2006)'
_computing_publication_material 'WinGX publication routines (Farrugia, 1999)'
_computing_structure_refinement 'SHELXL-97 (Sheldrick, 1997)'
_computing_structure_solution 'SHELXS-97 (Sheldrick, 1997)'
_diffrn_ambient_temperature 293(2)
_diffrn_measured_fraction_theta_full 1
_diffrn_measured_fraction_theta_max 1
_diffrn_measurement_device_type XCalibur-3
_diffrn_measurement_method '\f and \w scans'
_diffrn_radiation_monochromator graphite
_diffrn_radiation_type MoK\a
_diffrn_radiation_wavelength 0.71073
_diffrn_reflns_av_R_equivalents 0.0331
_diffrn_reflns_limit_h_max 14
_diffrn_reflns_limit_h_min -14
_diffrn_reflns_limit_k_max 14
_diffrn_reflns_limit_k_min -14
_diffrn_reflns_limit_l_max 14
_diffrn_reflns_limit_l_min -14
_diffrn_reflns_number 13339
_diffrn_reflns_theta_full 29.98
_diffrn_reflns_theta_max 29.98
_diffrn_reflns_theta_min 2.75
_diffrn_standards_interval_count 0
_diffrn_standards_interval_time 0
_diffrn_standards_number 0
_exptl_absorpt_coefficient_mu 11.697
_exptl_absorpt_correction_T_max 0.6004
_exptl_absorpt_correction_T_min 0.4634
_exptl_absorpt_correction_type multi-scan
_exptl_absorpt_process_details
;
        [c.f. r.h. blessing, acta cryst. (1995), a51, 33-38]
;
_exptl_crystal_colour colourless
_exptl_crystal_density_diffrn 4.379
_exptl_crystal_density_method 'not measured'
_exptl_crystal_description tetrahedron
_exptl_crystal_F_000 1354.3
_exptl_crystal_size_max 0.08
_exptl_crystal_size_mid 0.07
_exptl_crystal_size_min 0.05
_refine_diff_density_max 0.562
_refine_diff_density_min -0.446
_refine_ls_abs_structure_details 'Flack H D (1983), Acta Cryst. A39, 876-881'
_refine_ls_abs_structure_Flack 0.012(19)
_refine_ls_extinction_coef 0.00044(9)
_refine_ls_extinction_expression Fc^*^=kFc[1+0.001xFc^2^\l^3^/sin(2\q)]^-1/4^
_refine_ls_extinction_method SHELXL
_refine_ls_goodness_of_fit_ref 1.371
_refine_ls_hydrogen_treatment undef
_refine_ls_matrix_type full
_refine_ls_number_parameters 65
_refine_ls_number_reflns 1127
_refine_ls_number_restraints 3
_refine_ls_restrained_S_all 1.369
_refine_ls_R_factor_all 0.0121
_refine_ls_R_factor_gt 0.012
_refine_ls_shift/su_max 0.001
_refine_ls_structure_factor_coef Fsqd
_refine_ls_weighting_details 'calc w=1/[\s^2^(Fo^2^)+(0.0090P)^2^+1.6865P] where P=(Fo^2^+2Fc^2^)/3'
_refine_ls_weighting_scheme calc
_refine_ls_wR_factor_gt 0.0292
_refine_ls_wR_factor_ref 0.0293
_reflns_number_gt 1125
_reflns_number_total 1127
_reflns_threshold_expression >2sigma(I)
_cod_data_source_file sx5073.cif
_cod_data_source_block CsGdZrP
_cod_database_code 2103037
_cod_database_fobs_code 2103037

loop_
_symmetry_equiv_pos_as_xyz
'x, y, z'
'-x+1/2, -y, z+1/2'
'x+1/2, -y+1/2, -z'
'-x, y+1/2, -z+1/2'
'y, z, x'
'-y+1/2, -z, x+1/2'
'y+1/2, -z+1/2, -x'
'-y, z+1/2, -x+1/2'
'z, x, y'
'-z, x+1/2, -y+1/2'
'-z+1/2, -x, y+1/2'
'z+1/2, -x+1/2, -y'

loop_
_atom_site_type_symbol
_atom_site_label
_atom_site_fract_x
_atom_site_fract_y
_atom_site_fract_z
_atom_site_U_iso_or_equiv
_atom_site_adp_type
_atom_site_calc_flag
_atom_site_refinement_flags
_atom_site_occupancy
Cs Cs1 0.71132(2) 0.71132(2) 0.71132(2) 0.02028(10) Uani d SP 1.010(2)
Cs Cs2 0.92899(2) 0.92899(2) 0.92899(2) 0.01446(12) Uani d SP 0.7830(18)
Zr Zr1 0.14508(2) 0.14508(2) 0.14508(2) 0.00934(9) Uani d SP 0.703(2)
Zr Zr2 0.414724(17) 0.414724(17) 0.414724(17) 0.00866(8) Uani d SP 0.5040(9)
Gd Gd1 0.14508(2) 0.14508(2) 0.14508(2) 0.00934(9) Uani d SP 0.296(2)
Gd Gd2 0.414724(17) 0.414724(17) 0.414724(17) 0.00866(8) Uani d SP 0.4959(9)
P P1 0.45924(7) 0.23219(8) 0.12323(7) 0.01072(15) Uani d . 1
O O1 0.3172(2) 0.2318(2) 0.0852(2) 0.0203(5) Uani d . 1
O O2 0.5370(3) 0.2948(2) 0.0161(2) 0.0226(5) Uani d . 1
O O3 0.5069(2) 0.0960(2) 0.1447(3) 0.0215(5) Uani d . 1
O O4 0.4778(2) 0.3104(3) 0.2458(2) 0.0215(5) Uani d . 1

loop_
_atom_site_aniso_label
_atom_site_aniso_U_11
_atom_site_aniso_U_22
_atom_site_aniso_U_33
_atom_site_aniso_U_12
_atom_site_aniso_U_13
_atom_site_aniso_U_23
Cs1 0.02028(10) 0.02028(10) 0.02028(10) 0.00197(8) 0.00197(8) 0.00197(8)
Cs2 0.01446(12) 0.01446(12) 0.01446(12) -0.00102(8) -0.00102(8) -0.00102(8)
Zr1 0.00934(9) 0.00934(9) 0.00934(9) 0.00105(8) 0.00105(8) 0.00105(8)
Zr2 0.00866(8) 0.00866(8) 0.00866(8) -0.00072(6) -0.00072(6) -0.00072(6)
Gd1 0.00934(9) 0.00934(9) 0.00934(9) 0.00105(8) 0.00105(8) 0.00105(8)
Gd2 0.00866(8) 0.00866(8) 0.00866(8) -0.00072(6) -0.00072(6) -0.00072(6)
P1 0.0107(3) 0.0128(3) 0.0087(3) -0.0004(3) 0.0007(3) 0.0001(3)
O1 0.0170(11) 0.0265(12) 0.0175(11) 0.0024(9) -0.0062(9) -0.0011(10)
O2 0.0298(14) 0.0192(12) 0.0190(12) -0.0005(10) 0.0129(10) 0.0022(10)
O3 0.0213(11) 0.0185(12) 0.0246(12) 0.0054(10) 0.0007(10) 0.0057(10)
O4 0.0196(12) 0.0297(14) 0.0153(11) -0.0034(10) -0.0003(9) -0.0060(10)

loop_
_atom_type_symbol
_atom_type_description
_atom_type_scat_dispersion_real
_atom_type_scat_dispersion_imag
_atom_type_scat_source
O O 0.0106 0.006 'International Tables Vol C Tables 4.2.6.8 and 6.1.1.4'
P P 0.1023 0.0942 'International Tables Vol C Tables 4.2.6.8 and 6.1.1.4'
Zr Zr -2.9673 0.5597 'International Tables Vol C Tables 4.2.6.8 and 6.1.1.4'
Cs Cs -0.368 2.1192 'International Tables Vol C Tables 4.2.6.8 and 6.1.1.4'
Gd Gd -0.1653 3.9035 'International Tables Vol C Tables 4.2.6.8 and 6.1.1.4'

loop_
_geom_angle_atom_site_label_1
_geom_angle_atom_site_label_2
_geom_angle_atom_site_label_3
_geom_angle_site_symmetry_1
_geom_angle_site_symmetry_3
_geom_angle
O1 Cs1 O1 7_556 11_565 88.86(6)
O1 Cs1 O1 7_556 4_655 88.86(6)
O1 Cs1 O1 11_565 4_655 88.86(6)
O1 Cs1 O4 7_556 2_665 82.74(7)
O1 Cs1 O4 11_565 2_665 166.04(6)
O1 Cs1 O4 4_655 2_665 102.04(6)
O1 Cs1 O4 7_556 8_656 102.04(6)
O1 Cs1 O4 11_565 8_656 82.74(7)
O1 Cs1 O4 4_655 8_656 166.04(6)
O4 Cs1 O4 2_665 8_656 88.12(7)
O1 Cs1 O4 7_556 12_566 166.04(6)
O1 Cs1 O4 11_565 12_566 102.04(6)
O1 Cs1 O4 4_655 12_566 82.74(7)
O4 Cs1 O4 2_665 12_566 88.12(7)
O4 Cs1 O4 8_656 12_566 88.12(7)
O1 Cs1 O2 7_556 8_656 57.87(6)
O1 Cs1 O2 11_565 8_656 82.42(6)
O1 Cs1 O2 4_655 8_656 145.57(6)
O4 Cs1 O2 2_665 8_656 83.67(6)
O4 Cs1 O2 8_656 8_656 44.17(6)
O4 Cs1 O2 12_566 8_656 131.63(6)
O1 Cs1 O2 7_556 2_665 82.42(6)
O1 Cs1 O2 11_565 2_665 145.57(6)
O1 Cs1 O2 4_655 2_665 57.87(6)
O4 Cs1 O2 2_665 2_665 44.17(6)
O4 Cs1 O2 8_656 2_665 131.63(6)
O4 Cs1 O2 12_566 2_665 83.67(6)
O2 Cs1 O2 8_656 2_665 119.177(13)
O1 Cs1 O2 7_556 12_566 145.57(6)
O1 Cs1 O2 11_565 12_566 57.87(6)
O1 Cs1 O2 4_655 12_566 82.42(6)
O4 Cs1 O2 2_665 12_566 131.63(6)
O4 Cs1 O2 8_656 12_566 83.67(6)
O4 Cs1 O2 12_566 12_566 44.17(6)
O2 Cs1 O2 8_656 12_566 119.177(13)
O2 Cs1 O2 2_665 12_566 119.177(13)
O1 Cs1 P1 7_556 8_656 80.01(5)
O1 Cs1 P1 11_565 8_656 94.16(5)
O1 Cs1 P1 4_655 8_656 168.40(5)
O4 Cs1 P1 2_665 8_656 73.47(4)
O4 Cs1 P1 8_656 8_656 25.09(4)
O4 Cs1 P1 12_566 8_656 107.50(5)
O2 Cs1 P1 8_656 8_656 25.04(4)
O2 Cs1 P1 2_665 8_656 116.74(4)
O2 Cs1 P1 12_566 8_656 108.66(5)
O1 Cs1 P1 7_556 2_665 94.16(5)
O1 Cs1 P1 11_565 2_665 168.40(5)
O1 Cs1 P1 4_655 2_665 80.01(5)
O4 Cs1 P1 2_665 2_665 25.09(4)
O4 Cs1 P1 8_656 2_665 107.50(5)
O4 Cs1 P1 12_566 2_665 73.47(5)
O2 Cs1 P1 8_656 2_665 108.66(5)
O2 Cs1 P1 2_665 2_665 25.04(4)
O2 Cs1 P1 12_566 2_665 116.74(4)
P1 Cs1 P1 8_656 2_665 97.398(18)
O1 Cs1 P1 7_556 12_566 168.40(5)
O1 Cs1 P1 11_565 12_566 80.01(5)
O1 Cs1 P1 4_655 12_566 94.16(5)
O4 Cs1 P1 2_665 12_566 107.50(5)
O4 Cs1 P1 8_656 12_566 73.47(4)
O4 Cs1 P1 12_566 12_566 25.09(4)
O2 Cs1 P1 8_656 12_566 116.74(4)
O2 Cs1 P1 2_665 12_566 108.66(5)
O2 Cs1 P1 12_566 12_566 25.04(4)
P1 Cs1 P1 8_656 12_566 97.398(18)
P1 Cs1 P1 2_665 12_566 97.398(18)
O3 Cs2 O3 2_665 8_656 98.54(6)
O3 Cs2 O3 2_665 12_566 98.54(6)
O3 Cs2 O3 8_656 12_566 98.54(6)
O3 Cs2 O2 2_665 6_665 99.38(7)
O3 Cs2 O2 8_656 6_665 100.18(7)
O3 Cs2 O2 12_566 6_665 151.74(7)
O3 Cs2 O2 2_665 10_656 151.74(7)
O3 Cs2 O2 8_656 10_656 99.38(7)
O3 Cs2 O2 12_566 10_656 100.18(7)
O2 Cs2 O2 6_665 10_656 55.96(7)
O3 Cs2 O2 2_665 3_566 100.18(7)
O3 Cs2 O2 8_656 3_566 151.74(7)
O3 Cs2 O2 12_566 3_566 99.38(7)
O2 Cs2 O2 6_665 3_566 55.96(7)
O2 Cs2 O2 10_656 3_566 55.96(7)
O3 Cs2 O4 2_665 2_665 46.07(6)
O3 Cs2 O4 8_656 2_665 54.19(6)
O3 Cs2 O4 12_566 2_665 113.81(7)
O2 Cs2 O4 6_665 2_665 94.33(6)
O2 Cs2 O4 10_656 2_665 138.56(7)
O2 Cs2 O4 3_566 2_665 134.00(6)
O3 Cs2 O4 2_665 8_656 113.81(7)
O3 Cs2 O4 8_656 8_656 46.07(6)
O3 Cs2 O4 12_566 8_656 54.19(6)
O2 Cs2 O4 6_665 8_656 134.00(6)
O2 Cs2 O4 10_656 8_656 94.33(6)
O2 Cs2 O4 3_566 8_656 138.56(7)
O4 Cs2 O4 2_665 8_656 87.43(6)
O3 Cs2 O4 2_665 12_566 54.19(6)
O3 Cs2 O4 8_656 12_566 113.81(7)
O3 Cs2 O4 12_566 12_566 46.07(6)
O2 Cs2 O4 6_665 12_566 138.56(7)
O2 Cs2 O4 10_656 12_566 134.00(6)
O2 Cs2 O4 3_566 12_566 94.33(6)
O4 Cs2 O4 2_665 12_566 87.43(6)
O4 Cs2 O4 8_656 12_566 87.43(6)
O3 Cs2 O4 2_665 6_665 85.56(6)
O3 Cs2 O4 8_656 6_665 60.10(6)
O3 Cs2 O4 12_566 6_665 158.64(6)
O2 Cs2 O4 6_665 6_665 45.06(6)
O2 Cs2 O4 10_656 6_665 84.66(7)
O2 Cs2 O4 3_566 6_665 100.50(6)
O4 Cs2 O4 2_665 6_665 55.19(9)
O4 Cs2 O4 8_656 6_665 104.931(7)
O4 Cs2 O4 12_566 6_665 139.08(5)
O3 Cs2 O4 2_665 10_656 158.64(6)
O3 Cs2 O4 8_656 10_656 85.56(6)
O3 Cs2 O4 12_566 10_656 60.10(6)
O2 Cs2 O4 6_665 10_656 100.50(6)
O2 Cs2 O4 10_656 10_656 45.06(6)
O2 Cs2 O4 3_566 10_656 84.66(6)
O4 Cs2 O4 2_665 10_656 139.08(5)
O4 Cs2 O4 8_656 10_656 55.19(9)
O4 Cs2 O4 12_566 10_656 104.931(7)
O4 Cs2 O4 6_665 10_656 114.21(3)
O3 Cs2 O4 2_665 3_566 60.10(6)
O3 Cs2 O4 8_656 3_566 158.64(6)
O3 Cs2 O4 12_566 3_566 85.56(6)
O2 Cs2 O4 6_665 3_566 84.66(7)
O2 Cs2 O4 10_656 3_566 100.50(6)
O2 Cs2 O4 3_566 3_566 45.06(6)
O4 Cs2 O4 2_665 3_566 104.931(7)
O4 Cs2 O4 8_656 3_566 139.08(5)
O4 Cs2 O4 12_566 3_566 55.19(9)
O4 Cs2 O4 6_665 3_566 114.21(3)
O4 Cs2 O4 10_656 3_566 114.21(3)
O1 Zr1 O1 5 . 90.81(10)
O1 Zr1 O1 5 9 90.81(10)
O1 Zr1 O1 . 9 90.81(10)
O1 Zr1 O2 5 10_545 86.05(9)
O1 Zr1 O2 . 10_545 173.23(10)
O1 Zr1 O2 9 10_545 95.23(10)
O1 Zr1 O2 5 6_554 95.23(10)
O1 Zr1 O2 . 6_554 86.05(9)
O1 Zr1 O2 9 6_554 173.23(10)
O2 Zr1 O2 10_545 6_554 88.27(10)
O1 Zr1 O2 5 3_455 173.23(10)
O1 Zr1 O2 . 3_455 95.23(10)
O1 Zr1 O2 9 3_455 86.05(9)
O2 Zr1 O2 10_545 3_455 88.27(10)
O2 Zr1 O2 6_554 3_455 88.27(10)
O1 Zr1 Cs2 5 1_444 124.69(7)
O1 Zr1 Cs2 . 1_444 124.69(7)
O1 Zr1 Cs2 9 1_444 124.69(7)
O2 Zr1 Cs2 10_545 1_444 53.52(7)
O2 Zr1 Cs2 6_554 1_444 53.52(7)
O2 Zr1 Cs2 3_455 1_444 53.52(7)
O1 Zr1 Cs1 5 3_456 48.82(7)
O1 Zr1 Cs1 . 3_456 110.94(6)
O1 Zr1 Cs1 9 3_456 132.18(7)
O2 Zr1 Cs1 10_545 3_456 62.58(8)
O2 Zr1 Cs1 6_554 3_456 54.58(8)
O2 Zr1 Cs1 3_455 3_456 130.76(7)
Cs2 Zr1 Cs1 1_444 3_456 77.466(5)
O1 Zr1 Cs1 5 4_645 132.18(7)
O1 Zr1 Cs1 . 4_645 48.82(7)
O1 Zr1 Cs1 9 4_645 110.94(6)
O2 Zr1 Cs1 10_545 4_645 130.76(7)
O2 Zr1 Cs1 6_554 4_645 62.58(8)
O2 Zr1 Cs1 3_455 4_645 54.58(8)
Cs2 Zr1 Cs1 1_444 4_645 77.465(5)
Cs1 Zr1 Cs1 3_456 4_645 115.426(4)
O1 Zr1 Cs1 5 2_564 110.94(6)
O1 Zr1 Cs1 . 2_564 132.18(7)
O1 Zr1 Cs1 9 2_564 48.82(7)
O2 Zr1 Cs1 10_545 2_564 54.58(8)
O2 Zr1 Cs1 6_554 2_564 130.76(7)
O2 Zr1 Cs1 3_455 2_564 62.58(8)
Cs2 Zr1 Cs1 1_444 2_564 77.465(5)
Cs1 Zr1 Cs1 3_456 2_564 115.426(4)
Cs1 Zr1 Cs1 4_645 2_564 115.426(4)
O3 Zr2 O3 11_565 7_556 91.65(10)
O3 Zr2 O3 11_565 4_655 91.65(10)
O3 Zr2 O3 7_556 4_655 91.65(10)
O3 Zr2 O4 11_565 5 84.11(9)
O3 Zr2 O4 7_556 5 95.26(10)
O3 Zr2 O4 4_655 5 171.99(10)
O3 Zr2 O4 11_565 . 171.99(10)
O3 Zr2 O4 7_556 . 84.11(9)
O3 Zr2 O4 4_655 . 95.26(10)
O4 Zr2 O4 5 . 89.49(9)
O3 Zr2 O4 11_565 9 95.26(10)
O3 Zr2 O4 7_556 9 171.99(10)
O3 Zr2 O4 4_655 9 84.11(9)
O4 Zr2 O4 5 9 89.49(9)
O4 Zr2 O4 . 9 89.49(9)
O3 Zr2 Cs2 11_565 2_664 115.56(7)
O3 Zr2 Cs2 7_556 2_664 50.20(7)
O3 Zr2 Cs2 4_655 2_664 130.80(7)
O4 Zr2 Cs2 5 2_664 57.19(7)
O4 Zr2 Cs2 . 2_664 56.61(7)
O4 Zr2 Cs2 9 2_664 129.03(6)
O3 Zr2 Cs2 11_565 4_646 50.20(7)
O3 Zr2 Cs2 7_556 4_646 130.80(7)
O3 Zr2 Cs2 4_655 4_646 115.56(7)
O4 Zr2 Cs2 5 4_646 56.61(7)
O4 Zr2 Cs2 . 4_646 129.03(6)
O4 Zr2 Cs2 9 4_646 57.19(7)
Cs2 Zr2 Cs2 2_664 4_646 113.265(4)
O3 Zr2 Cs2 11_565 3_466 130.80(7)
O3 Zr2 Cs2 7_556 3_466 115.56(7)
O3 Zr2 Cs2 4_655 3_466 50.20(7)
O4 Zr2 Cs2 5 3_466 129.03(6)
O4 Zr2 Cs2 . 3_466 57.19(7)
O4 Zr2 Cs2 9 3_466 56.61(7)
Cs2 Zr2 Cs2 2_664 3_466 113.265(4)
Cs2 Zr2 Cs2 4_646 3_466 113.265(4)
O3 Zr2 Cs1 11_565 4_646 49.59(7)
O3 Zr2 Cs1 7_556 4_646 78.32(7)
O3 Zr2 Cs1 4_655 4_646 138.88(7)
O4 Zr2 Cs1 5 4_646 39.76(6)
O4 Zr2 Cs1 . 4_646 122.65(7)
O4 Zr2 Cs1 9 4_646 109.30(7)
Cs2 Zr2 Cs1 2_664 4_646 70.662(6)
Cs2 Zr2 Cs1 4_646 4_646 53.888(7)
Cs2 Zr2 Cs1 3_466 4_646 165.115(7)
O3 Zr2 Cs1 11_565 2_664 138.88(7)
O3 Zr2 Cs1 7_556 2_664 49.59(7)
O3 Zr2 Cs1 4_655 2_664 78.32(7)
O4 Zr2 Cs1 5 2_664 109.30(7)
O4 Zr2 Cs1 . 2_664 39.76(6)
O4 Zr2 Cs1 9 2_664 122.65(7)
Cs2 Zr2 Cs1 2_664 2_664 53.888(7)
Cs2 Zr2 Cs1 4_646 2_664 165.115(7)
Cs2 Zr2 Cs1 3_466 2_664 70.662(6)
Cs1 Zr2 Cs1 4_646 2_664 119.6680(10)
O3 Zr2 Cs1 11_565 3_466 78.32(7)
O3 Zr2 Cs1 7_556 3_466 138.88(7)
O3 Zr2 Cs1 4_655 3_466 49.59(7)
O4 Zr2 Cs1 5 3_466 122.65(7)
O4 Zr2 Cs1 . 3_466 109.30(7)
O4 Zr2 Cs1 9 3_466 39.76(6)
Cs2 Zr2 Cs1 2_664 3_466 165.115(7)
Cs2 Zr2 Cs1 4_646 3_466 70.662(6)
Cs2 Zr2 Cs1 3_466 3_466 53.888(7)
Cs1 Zr2 Cs1 4_646 3_466 119.6680(10)
Cs1 Zr2 Cs1 2_664 3_466 119.6680(10)
O3 P1 O2 . . 109.48(15)
O3 P1 O4 . . 109.48(15)
O2 P1 O4 . . 108.43(14)
O3 P1 O1 . . 110.59(14)
O2 P1 O1 . . 108.94(15)
O4 P1 O1 . . 109.87(14)
O3 P1 Cs2 . 3_466 165.95(10)
O2 P1 Cs2 . 3_466 60.95(10)
O4 P1 Cs2 . 3_466 67.22(10)
O1 P1 Cs2 . 3_466 83.00(10)
O3 P1 Cs1 . 2_664 78.66(10)
O2 P1 Cs1 . 2_664 67.08(11)
O4 P1 Cs1 . 2_664 65.10(10)
O1 P1 Cs1 . 2_664 170.73(10)
Cs2 P1 Cs1 3_466 2_664 87.795(18)
O3 P1 Cs2 . 2_664 50.31(11)
O2 P1 Cs2 . 2_664 129.95(11)
O4 P1 Cs2 . 2_664 59.59(10)
O1 P1 Cs2 . 2_664 120.92(10)
Cs2 P1 Cs2 3_466 2_664 126.27(2)
Cs1 P1 Cs2 2_664 2_664 64.200(15)
O3 P1 Cs1 . 4_645 103.14(11)
O2 P1 Cs1 . 4_645 67.28(11)
O4 P1 Cs1 . 4_645 146.20(11)
O1 P1 Cs1 . 4_645 48.07(10)
Cs2 P1 Cs1 3_466 4_645 83.096(16)
Cs1 P1 Cs1 2_664 4_645 131.91(2)
Cs2 P1 Cs1 2_664 4_645 149.73(2)
P1 O1 Zr1 . . 138.41(15)
P1 O1 Cs1 . 4_645 110.43(12)
Zr1 O1 Cs1 . 4_645 100.60(8)
P1 O1 Cs2 . 3_466 72.89(10)
Zr1 O1 Cs2 . 3_466 133.36(10)
Cs1 O1 Cs2 4_645 3_466 93.19(6)
P1 O2 Gd1 . 3 171.63(16)
P1 O2 Zr1 . 3 171.63(16)
P1 O2 Cs2 . 3_466 93.93(11)
Gd1 O2 Cs2 3 3_466 93.68(9)
Zr1 O2 Cs2 3 3_466 93.68(9)
P1 O2 Cs1 . 2_664 87.88(11)
Gd1 O2 Cs1 3 2_664 94.10(9)
Zr1 O2 Cs1 3 2_664 94.10(9)
Cs2 O2 Cs1 3_466 2_664 100.90(7)
P1 O2 Cs1 . 4_645 89.80(11)
Gd1 O2 Cs1 3 4_645 86.09(8)
Zr1 O2 Cs1 3 4_645 86.09(8)
Cs2 O2 Cs1 3_466 4_645 94.79(7)
Cs1 O2 Cs1 2_664 4_645 164.26(8)
P1 O3 Gd2 . 4_645 154.47(17)
P1 O3 Zr2 . 4_645 154.47(17)
P1 O3 Cs2 . 2_664 107.12(13)
Gd2 O3 Cs2 4_645 2_664 96.99(8)
Zr2 O3 Cs2 4_645 2_664 96.99(8)
P1 O3 Cs1 . 2_664 77.05(10)
Gd2 O3 Cs1 4_645 2_664 103.56(8)
Zr2 O3 Cs1 4_645 2_664 103.56(8)
Cs2 O3 Cs1 2_664 2_664 71.56(5)
P1 O4 Zr2 . . 155.08(15)
P1 O4 Cs1 . 2_664 89.81(11)
Zr2 O4 Cs1 . 2_664 115.10(9)
P1 O4 Cs2 . 2_664 96.79(12)
Zr2 O4 Cs2 . 2_664 89.93(8)
Cs1 O4 Cs2 2_664 2_664 73.65(5)
P1 O4 Cs2 . 3_466 87.59(11)
Zr2 O4 Cs2 . 3_466 89.35(8)
Cs1 O4 Cs2 2_664 3_466 98.55(7)
Cs2 O4 Cs2 2_664 3_466 170.96(8)

loop_
_geom_bond_atom_site_label_1
_geom_bond_atom_site_label_2
_geom_bond_site_symmetry_2
_geom_bond_distance
_geom_bond_publ_flag
Cs1 O1 7_556 3.128(2) ?
Cs1 O1 11_565 3.128(3) ?
Cs1 O1 4_655 3.128(2) ?
Cs1 O4 2_665 3.284(2) ?
Cs1 O4 8_656 3.284(2) ?
Cs1 O4 12_566 3.284(2) ?
Cs1 O2 8_656 3.337(3) ?
Cs1 O2 2_665 3.337(3) ?
Cs1 O2 12_566 3.337(3) ?
Cs1 P1 8_656 3.6209(8) ?
Cs1 P1 2_665 3.6209(8) ?
Cs1 P1 12_566 3.6209(8) ?
Cs2 O3 2_665 3.064(3) ?
Cs2 O3 8_656 3.064(3) ?
Cs2 O3 12_566 3.064(3) ?
Cs2 O2 6_665 3.159(3) ?
Cs2 O2 10_656 3.159(3) ?
Cs2 O2 3_566 3.159(3) ?
Cs2 O4 2_665 3.305(3) ?
Cs2 O4 8_656 3.305(3) ?
Cs2 O4 12_566 3.305(3) ?
Cs2 O4 6_665 3.327(3) ?
Cs2 O4 10_656 3.327(3) ?
Cs2 O4 3_566 3.327(3) ?
Zr1 O1 5 2.114(3) ?
Zr1 O1 . 2.114(3) yes
Zr1 O1 9 2.114(3) ?
Zr1 O2 10_545 2.128(2) ?
Zr1 O2 6_554 2.128(2) ?
Zr1 O2 3_455 2.128(2) yes
Zr1 Cs2 1_444 3.9207(6) yes
Zr1 Cs1 3_456 4.0844(3) ?
Zr1 Cs1 4_645 4.0844(3) ?
Zr1 Cs1 2_564 4.0844(3) ?
Zr2 O3 11_565 2.160(2) ?
Zr2 O3 7_556 2.160(2) ?
Zr2 O3 4_655 2.160(2) yes
Zr2 O4 5 2.182(2) ?
Zr2 O4 . 2.182(2) yes
Zr2 O4 9 2.182(2) ?
Zr2 Cs2 2_664 3.9580(2) ?
Zr2 Cs2 4_646 3.9580(2) ?
Zr2 Cs2 3_466 3.9580(3) ?
Zr2 Cs1 4_646 4.6506(3) ?
Zr2 Cs1 2_664 4.6506(3) ?
Zr2 Cs1 3_466 4.6506(3) ?
P1 O3 . 1.528(3) ?
P1 O2 . 1.534(3) ?
P1 O4 . 1.536(2) ?
P1 O1 . 1.541(2) ?
P1 Cs2 3_466 3.6051(9) ?
P1 Cs1 2_664 3.6209(8) ?
P1 Cs2 2_664 3.8052(8) ?
P1 Cs1 4_645 3.9397(8) ?
O1 Cs1 4_645 3.128(2) ?
O1 Cs2 3_466 3.744(3) ?
O2 Gd1 3 2.128(2) ?
O2 Zr1 3 2.128(2) ?
O2 Cs2 3_466 3.159(3) ?
O2 Cs1 2_664 3.337(3) ?
O2 Cs1 4_645 3.634(3) ?
O3 Gd2 4_645 2.160(2) ?
O3 Zr2 4_645 2.160(2) ?
O3 Cs2 2_664 3.064(3) ?
O3 Cs1 2_664 3.643(3) ?
O4 Cs1 2_664 3.284(2) ?
O4 Cs2 2_664 3.305(3) ?
O4 Cs2 3_466 3.327(3) ?
